data_7052088
loop_
_publ_author_name
'Tzeng, Biing-Chiau'
'Chen, Yen-Fei'
'Wu, Chia-Chin'
'Hu, Cho-Chun'
'Chang, Ya-Ting'
'Chen, Chang-Kai'

_publ_section_title
;
 Anion-recognition studies of a Re(i)-based square containing the
 dipyridyl-amide ligand
;
_journal_issue 2
_journal_name_full 'New Journal of Chemistry'
_journal_page_first 202
_journal_paper_doi 10.1039/b613508k
_journal_volume 31
_journal_year 2007
_chemical_formula_sum 'C12 H10 N4 O2'
_chemical_formula_weight 242.24
_chemical_name_systematic
;
?
;
_space_group_IT_number 14
_symmetry_cell_setting monoclinic
_symmetry_space_group_name_Hall '-P 2ybc'
_symmetry_space_group_name_H-M 'P 1 21/c 1'
_atom_sites_solution_hydrogens geom
_atom_sites_solution_primary direct
_atom_sites_solution_secondary difmap
_audit_creation_method SHELXL-97
_cell_angle_alpha 90.00
_cell_angle_beta 98.917(2)
_cell_angle_gamma 90.00
_cell_formula_units_Z 4
_cell_length_a 8.3729(6)
_cell_length_b 14.6999(10)
_cell_length_c 9.1764(6)
_cell_measurement_reflns_used 1592
_cell_measurement_temperature 150(1)
_cell_measurement_theta_max 23.51
_cell_measurement_theta_min 2.46
_cell_volume 1115.79(13)
_computing_cell_refinement 'Bruker SAINT'
_computing_data_collection 'Bruker SMART'
_computing_data_reduction 'Bruker SAINT'
_computing_molecular_graphics 'Bruker SHELXTL'
_computing_publication_material 'Bruker SHELXTL'
_computing_structure_refinement 'SHELXL-97 (Sheldrick, 1997)'
_computing_structure_solution 'SHELXS-97 (Sheldrick, 1990)'
_diffrn_ambient_temperature 150(1)
_diffrn_measured_fraction_theta_full 1.000
_diffrn_measured_fraction_theta_max 1.000
_diffrn_measurement_device_type 'BRUKER SMART APEXCCD area detector'
_diffrn_measurement_method 'omega scans'
_diffrn_radiation_monochromator graphite
_diffrn_radiation_source 'fine-focus sealed tube'
_diffrn_radiation_type MoK\a
_diffrn_radiation_wavelength 0.71073
_diffrn_reflns_av_R_equivalents 0.0415
_diffrn_reflns_av_sigmaI/netI 0.0410
_diffrn_reflns_limit_h_max 10
_diffrn_reflns_limit_h_min -10
_diffrn_reflns_limit_k_max 19
_diffrn_reflns_limit_k_min -19
_diffrn_reflns_limit_l_max 11
_diffrn_reflns_limit_l_min -11
_diffrn_reflns_number 9828
_diffrn_reflns_theta_full 27.50
_diffrn_reflns_theta_max 27.50
_diffrn_reflns_theta_min 2.46
_exptl_absorpt_coefficient_mu 0.103
_exptl_absorpt_correction_T_max 0.9918
_exptl_absorpt_correction_T_min 0.9717
_exptl_absorpt_correction_type multi-scan
_exptl_crystal_colour colorless
_exptl_crystal_density_diffrn 1.442
_exptl_crystal_density_meas 0
_exptl_crystal_density_method 'not measured'
_exptl_crystal_description plate
_exptl_crystal_F_000 504
_exptl_crystal_size_max 0.28
_exptl_crystal_size_mid 0.22
_exptl_crystal_size_min 0.08
_refine_diff_density_max 0.282
_refine_diff_density_min -0.239
_refine_diff_density_rms 0.048
_refine_ls_extinction_method none
_refine_ls_goodness_of_fit_ref 1.068
_refine_ls_hydrogen_treatment mixed
_refine_ls_matrix_type full
_refine_ls_number_parameters 163
_refine_ls_number_reflns 2558
_refine_ls_number_restraints 0
_refine_ls_restrained_S_all 1.068
_refine_ls_R_factor_all 0.0618
_refine_ls_R_factor_gt 0.0487
_refine_ls_shift/su_max 0.007
_refine_ls_shift/su_mean 0.002
_refine_ls_structure_factor_coef Fsqd
_refine_ls_weighting_details 'calc w=1/[\s^2^(Fo^2^)+(0.0504P)^2^+0.3475P] where P=(Fo^2^+2Fc^2^)/3'
_refine_ls_weighting_scheme calc
_refine_ls_wR_factor_gt 0.1121
_refine_ls_wR_factor_ref 0.1193
_reflns_number_gt 2114
_reflns_number_total 2558
_reflns_threshold_expression >2sigma(I)
_cod_data_source_file b613508k.txt
_cod_data_source_block ic11025
_cod_depositor_comments
;
The following automatic conversions were performed:
'_symmetry_cell_setting' value 'Monoclinic' changed to 'monoclinic'
according to '/home/saulius/struct/CIF-dictionaries/cif_core.dic'
dictionary named 'cif_core.dic' version 2.4.1 from 2010-06-29.

Automatic conversion script
Id: cif_fix_enum 1527 2010-12-29 10:47:43Z saulius 
;
_cod_original_sg_symbol_H-M P2(1)/c
_cod_database_code 7052088

loop_
_symmetry_equiv_pos_as_xyz
'x, y, z'
'-x, y+1/2, -z+1/2'
'-x, -y, -z'
'x, -y-1/2, z-1/2'

loop_
_atom_site_label
_atom_site_type_symbol
_atom_site_fract_x
_atom_site_fract_y
_atom_site_fract_z
_atom_site_U_iso_or_equiv
_atom_site_adp_type
_atom_site_occupancy
_atom_site_symmetry_multiplicity
_atom_site_calc_flag
_atom_site_refinement_flags
_atom_site_disorder_assembly
_atom_site_disorder_group
O1 O 0.91952(15) 0.95892(8) 1.12971(13) 0.0282(3) Uani 1 1 d . . .
O2 O 0.71030(15) 0.90546(8) 0.78328(13) 0.0270(3) Uani 1 1 d . . .
N1 N 0.90400(17) 0.82224(9) 1.00808(15) 0.0189(3) Uani 1 1 d . . .
H1A H 0.8578 0.7955 0.9265 0.023 Uiso 1 1 calc R . .
N2 N 0.67714(16) 1.02702(9) 0.93228(14) 0.0185(3) Uani 1 1 d . . .
H2A H 0.7124 1.0498 1.0201 0.022 Uiso 1 1 calc R . .
N3 N 1.21685(18) 0.65504(10) 1.29622(16) 0.0244(3) Uani 1 1 d . . .
N4 N 0.33058(18) 1.18956(9) 0.67075(16) 0.0236(3) Uani 1 1 d . . .
C1 C 0.8663(2) 0.91046(11) 1.02648(18) 0.0196(3) Uani 1 1 d . . .
C2 C 0.7423(2) 0.94693(10) 0.89837(18) 0.0195(3) Uani 1 1 d . . .
C3 C 1.1192(2) 0.62291(11) 1.17779(19) 0.0250(4) Uani 1 1 d . . .
H3A H 1.1214 0.5594 1.1590 0.030 Uiso 1 1 calc R . .
C4 C 1.0158(2) 0.67609(11) 1.08141(19) 0.0223(4) Uani 1 1 d . . .
H4A H 0.9496 0.6495 0.9990 0.027 Uiso 1 1 calc R . .
C5 C 1.00997(19) 0.76943(11) 1.10695(17) 0.0182(3) Uani 1 1 d . . .
C6 C 1.1115(2) 0.80456(11) 1.22779(18) 0.0215(4) Uani 1 1 d . . .
H6A H 1.1128 0.8678 1.2491 0.026 Uiso 1 1 calc R . .
C7 C 1.2107(2) 0.74472(11) 1.31633(19) 0.0236(4) Uani 1 1 d . . .
H7A H 1.2802 0.7696 1.3983 0.028 Uiso 1 1 calc R . .
C8 C 0.3855(2) 1.11273(12) 0.61809(19) 0.0284(4) Uani 1 1 d . . .
H8A H 0.3439 1.0965 0.5193 0.034 Uiso 1 1 calc R . .
C9 C 0.4980(2) 1.05510(11) 0.69603(19) 0.0258(4) Uani 1 1 d . . .
H9A H 0.5327 1.0017 0.6516 0.031 Uiso 1 1 calc R . .
C10 C 0.55915(19) 1.07723(10) 0.84123(17) 0.0175(3) Uani 1 1 d . . .
C11 C 0.4998(2) 1.15527(10) 0.90003(18) 0.0188(3) Uani 1 1 d . . .
H11A H 0.5350 1.1715 1.0001 0.023 Uiso 1 1 calc R . .
C12 C 0.3894(2) 1.20869(11) 0.81127(18) 0.0210(4) Uani 1 1 d . . .
H12A H 0.3527 1.2626 0.8527 0.025 Uiso 1 1 calc R . .

loop_
_atom_site_aniso_label
_atom_site_aniso_U_11
_atom_site_aniso_U_22
_atom_site_aniso_U_33
_atom_site_aniso_U_23
_atom_site_aniso_U_13
_atom_site_aniso_U_12
O1 0.0331(7) 0.0200(6) 0.0271(7) -0.0042(5) -0.0090(5) 0.0056(5)
O2 0.0349(8) 0.0204(6) 0.0223(6) -0.0035(5) -0.0064(5) 0.0060(5)
N1 0.0211(7) 0.0170(7) 0.0169(7) 0.0000(5) -0.0024(6) 0.0029(5)
N2 0.0208(7) 0.0167(6) 0.0160(7) 0.0008(5) -0.0036(5) 0.0019(5)
N3 0.0253(8) 0.0224(7) 0.0236(8) 0.0036(6) -0.0020(6) 0.0024(6)
N4 0.0266(8) 0.0213(7) 0.0207(7) 0.0015(6) -0.0029(6) 0.0036(6)
C1 0.0191(8) 0.0182(8) 0.0208(8) 0.0014(6) 0.0011(7) 0.0010(6)
C2 0.0206(9) 0.0155(8) 0.0215(8) 0.0024(6) 0.0003(7) -0.0014(6)
C3 0.0310(10) 0.0187(8) 0.0240(9) 0.0022(6) 0.0002(8) 0.0010(7)
C4 0.0237(9) 0.0208(8) 0.0207(9) 0.0006(6) -0.0020(7) 0.0002(7)
C5 0.0164(8) 0.0200(8) 0.0181(8) 0.0039(6) 0.0027(6) 0.0017(6)
C6 0.0219(9) 0.0174(8) 0.0240(9) 0.0004(6) 0.0001(7) -0.0001(6)
C7 0.0211(9) 0.0241(8) 0.0233(9) 0.0003(7) -0.0041(7) 0.0000(7)
C8 0.0342(11) 0.0294(9) 0.0181(9) -0.0020(7) -0.0065(8) 0.0076(8)
C9 0.0313(10) 0.0226(9) 0.0215(9) -0.0035(7) -0.0022(7) 0.0078(7)
C10 0.0178(8) 0.0149(7) 0.0185(8) 0.0030(6) -0.0010(6) -0.0022(6)
C11 0.0199(8) 0.0171(7) 0.0180(8) -0.0011(6) -0.0019(6) -0.0016(6)
C12 0.0219(9) 0.0172(8) 0.0232(9) 0.0004(6) 0.0011(7) 0.0015(6)

loop_
_atom_type_symbol
_atom_type_description
_atom_type_scat_dispersion_real
_atom_type_scat_dispersion_imag
_atom_type_scat_source
C C 0.0033 0.0016 'International Tables Vol C Tables 4.2.6.8 and 6.1.1.4'
H H 0.0000 0.0000 'International Tables Vol C Tables 4.2.6.8 and 6.1.1.4'
N N 0.0061 0.0033 'International Tables Vol C Tables 4.2.6.8 and 6.1.1.4'
O O 0.0106 0.0060 'International Tables Vol C Tables 4.2.6.8 and 6.1.1.4'

loop_
_geom_angle_atom_site_label_1
_geom_angle_atom_site_label_2
_geom_angle_atom_site_label_3
_geom_angle
_geom_angle_site_symmetry_1
_geom_angle_site_symmetry_3
_geom_angle_publ_flag
C1 N1 C5 125.97(14) . . ?
C2 N2 C10 126.37(13) . . ?
C7 N3 C3 115.39(14) . . ?
C8 N4 C12 115.48(14) . . ?
O1 C1 N1 126.59(15) . . ?
O1 C1 C2 120.96(14) . . ?
N1 C1 C2 112.45(14) . . ?
O2 C2 N2 126.50(15) . . ?
O2 C2 C1 121.45(14) . . ?
N2 C2 C1 112.05(13) . . ?
N3 C3 C4 124.26(15) . . ?
C3 C4 C5 118.98(16) . . ?
C6 C5 C4 117.86(15) . . ?
C6 C5 N1 123.99(14) . . ?
C4 C5 N1 118.14(14) . . ?
C7 C6 C5 118.04(15) . . ?
N3 C7 C6 125.45(16) . . ?
N4 C8 C9 125.16(16) . . ?
C8 C9 C10 118.24(15) . . ?
C11 C10 C9 117.65(15) . . ?
C11 C10 N2 117.65(14) . . ?
C9 C10 N2 124.70(14) . . ?
C12 C11 C10 119.16(15) . . ?
N4 C12 C11 124.26(15) . . ?

loop_
_geom_bond_atom_site_label_1
_geom_bond_atom_site_label_2
_geom_bond_distance
_geom_bond_site_symmetry_2
_geom_bond_publ_flag
O1 C1 1.2134(19) . ?
O2 C2 1.2129(19) . ?
N1 C1 1.3516(19) . ?
N1 C5 1.401(2) . ?
N2 C2 1.354(2) . ?
N2 C10 1.401(2) . ?
N3 C7 1.333(2) . ?
N3 C3 1.340(2) . ?
N4 C8 1.338(2) . ?
N4 C12 1.337(2) . ?
C1 C2 1.539(2) . ?
C3 C4 1.381(2) . ?
C4 C5 1.394(2) . ?
C5 C6 1.388(2) . ?
C6 C7 1.384(2) . ?
C8 C9 1.381(2) . ?
C9 C10 1.390(2) . ?
C10 C11 1.392(2) . ?
C11 C12 1.379(2) . ?

loop_
_cod_related_entry_id
_cod_related_entry_database
_cod_related_entry_code
1 ChemSpider 1362362
